data_9013578
loop_
_publ_author_name
'Kyono, A.'

_publ_section_title
;Molecular conformation and anion configuration variations for As4S4 and
 As4Se4 in an anion-substituted solid solution Locality: synthetic Note:
 S1Se1-10
;
_journal_name_full 'American Mineralogist'
_journal_page_first 451
_journal_page_last 460
_journal_paper_doi 10.2138/am.2009.3075
_journal_volume 94
_journal_year 2009
_chemical_compound_source Synthetic
_chemical_formula_sum 'As S0.562 Se0.437'
_chemical_name_mineral Realgar
_space_group_IT_number 14
_symmetry_space_group_name_Hall '-P 2yn'
_symmetry_space_group_name_H-M 'P 1 21/n 1'
_cell_angle_alpha 90
_cell_angle_beta 106.542
_cell_angle_gamma 90
_cell_length_a 9.4725
_cell_length_b 13.6493
_cell_length_c 6.6579
_cell_volume 825.192
_database_code_amcsd 0004868
_exptl_crystal_density_diffrn 4.105
_cod_original_formula_sum 'As (S.562 Se.437)'
_cod_database_code 9013578

loop_
_space_group_symop_operation_xyz
x,y,z
1/2+x,1/2-y,1/2+z
1/2-x,1/2+y,1/2-z
-x,-y,-z

loop_
_atom_site_aniso_label
_atom_site_aniso_U_11
_atom_site_aniso_U_22
_atom_site_aniso_U_33
_atom_site_aniso_U_12
_atom_site_aniso_U_13
_atom_site_aniso_U_23
As1 0.02660 0.02090 0.02560 -0.00290 0.00410 -0.00370
As2 0.01920 0.02600 0.02920 0.00050 0.00800 0.00050
As3 0.02180 0.03070 0.02000 -0.00090 0.00300 -0.00380
As4 0.01870 0.02800 0.02860 0.00530 0.00000 0.00200
SX1 0.02890 0.02530 0.02990 0.00340 0.00750 0.00040
SeX1 0.02890 0.02530 0.02990 0.00340 0.00750 0.00040
SX2 0.02320 0.02910 0.02950 -0.00180 0.00730 0.00160
SeX2 0.02320 0.02910 0.02950 -0.00180 0.00730 0.00160
SX3 0.02750 0.02670 0.03040 0.00150 0.00560 0.00350
SeX3 0.02750 0.02670 0.03040 0.00150 0.00560 0.00350
SX4 0.02730 0.03320 0.03110 0.00460 0.01170 -0.00320
SeX4 0.02730 0.03320 0.03110 0.00460 0.01170 -0.00320

loop_
_atom_site_label
_atom_site_fract_x
_atom_site_fract_y
_atom_site_fract_z
_atom_site_occupancy
_atom_site_U_iso_or_equiv
_atom_site_type_symbol
_atom_site_attached_hydrogens
As1 0.11861 -0.01982 0.75985 1.00000 0.02510 As 0
As2 0.42447 0.14003 0.85965 1.00000 0.02460 As 0
As3 0.32226 0.12898 0.17667 1.00000 0.02480 As 0
As4 0.03993 0.16075 0.70928 1.00000 0.02650 As 0
SX1 0.34363 -0.00879 0.69744 0.52700 0.02820 S 0
SeX1 0.34363 -0.00879 0.69744 0.47300 0.02820 Se 0
SX2 0.21415 -0.02463 0.11875 0.47600 0.02740 S 0
SeX2 0.21415 -0.02463 0.11875 0.52400 0.02740 Se 0
SX3 0.24051 0.22844 0.63990 0.69200 0.02870 S 0
SeX3 0.24051 0.22844 0.63990 0.30800 0.02870 Se 0
SX4 0.10839 0.21392 0.05431 0.55500 0.02980 S 0
SeX4 0.10839 0.21392 0.05431 0.44500 0.02980 Se 0

loop_
_cod_changelog_entry_id
_cod_changelog_entry_author
_cod_changelog_entry_date
_cod_changelog_entry_text
1
;cod-tools version 3.8.0
Id: cif_guess_AMCSD_atom_types 9581 2023-05-17 12:35:41Z saulius
;
2023-05-23T09:24:54+03:00
;Derived atom types and hydrogen counts
from atom names that follow the AMCSD naming convention
(Wat == water, O-H == hydroxyl).
;

loop_
_cod_related_entry_id
_cod_related_entry_database
_cod_related_entry_code
1 AMCSD 0004868

_cell_formula_units_Z 16
